data_4066718
loop_
_publ_author_name
'Riederer, Stephanie K. U.'
'Gigler, Peter'
'H\"ogerl, Manuel P.'
'Herdtweck, Eberhardt'
'Bechlars, Bettina'
'Herrmann, Wolfgang A.'
'K\"uhn, Fritz E.'

_publ_section_title
;
 Impact of Ligand Modification on Structures and Catalytic Activities of
 Chelating Bis-Carbene Rhodium(I) Complexes&#x2020;
;
_journal_issue 21
_journal_name_full Organometallics
_journal_page_first 5681
_journal_paper_doi 10.1021/om1005897
_journal_volume 29
_journal_year 2010
_chemical_absolute_configuration ad
_chemical_formula_moiety 'C16 H24 N6 Rh, F6 P'
_chemical_formula_sum 'C16 H24 F6 N6 P Rh'
_chemical_formula_weight 548.29
_chemical_name_systematic ?
_space_group_IT_number 4
_symmetry_cell_setting monoclinic
_symmetry_Int_Tables_number 4
_symmetry_space_group_name_Hall 'P 2yb'
_symmetry_space_group_name_H-M 'P 1 21 1'
_atom_sites_solution_hydrogens geom
_atom_sites_solution_primary direct
_atom_sites_solution_secondary difmap
_cell_angle_alpha 90
_cell_angle_beta 96.460(3)
_cell_angle_gamma 90
_cell_formula_units_Z 2
_cell_length_a 8.1083(4)
_cell_length_b 14.2434(8)
_cell_length_c 8.6479(4)
_cell_measurement_reflns_used 9979
_cell_measurement_temperature 123(1)
_cell_measurement_theta_max 25.34
_cell_measurement_theta_min 3.57
_cell_volume 992.40(9)
_computing_cell_refinement 'SAINT (Bruker, 2008b)'
_computing_data_collection 'APEX II Control Software (Bruker, 2008a)'
_computing_data_reduction 'SAINT (Bruker, 2008b)'
_computing_molecular_graphics 'PLATON (Spek, 2008)'
_computing_publication_material 'PLATON (Spek, 2008)'
_computing_structure_refinement 'SHELXL97 (Sheldrick, 1998)'
_computing_structure_solution 'SIR92 (Altomare, 1994)'
_diffrn_ambient_temperature 123(1)
_diffrn_detector ' CCD plate '
_diffrn_detector_area_resol_mean 16
_diffrn_measured_fraction_theta_full 0.892
_diffrn_measured_fraction_theta_max 0.892
_diffrn_measurement_device ' \k-geometry diffractometer '
_diffrn_measurement_device_type ' Bruker APEX-II CCD '
_diffrn_measurement_method ' phi- and omega-rotation '
_diffrn_radiation_monochromator graphite
_diffrn_radiation_source 'rotating anode FR591'
_diffrn_radiation_type 'Mo K\a'
_diffrn_radiation_wavelength 0.71073
_diffrn_reflns_av_R_equivalents 0.0772
_diffrn_reflns_av_sigmaI/netI 0.0645
_diffrn_reflns_limit_h_max 9
_diffrn_reflns_limit_h_min -9
_diffrn_reflns_limit_k_max 16
_diffrn_reflns_limit_k_min -14
_diffrn_reflns_limit_l_max 10
_diffrn_reflns_limit_l_min -10
_diffrn_reflns_number 12407
_diffrn_reflns_theta_full 25.34
_diffrn_reflns_theta_max 25.34
_diffrn_reflns_theta_min 3.57
_diffrn_standards_decay_% 0
_exptl_absorpt_coefficient_mu 1.013
_exptl_absorpt_correction_T_max 0.9539
_exptl_absorpt_correction_T_min 0.5212
_exptl_absorpt_correction_type multi-scan
_exptl_absorpt_process_details 'SADABS, Bruker, 2008b'
_exptl_crystal_colour yellow
_exptl_crystal_density_diffrn 1.835
_exptl_crystal_density_meas ?
_exptl_crystal_density_method none
_exptl_crystal_description column
_exptl_crystal_F_000 552
_exptl_crystal_size_max 0.23
_exptl_crystal_size_mid 0.08
_exptl_crystal_size_min 0.05
_refine_diff_density_max 2.182
_refine_diff_density_min -1.180
_refine_diff_density_rms 0.176
_refine_ls_extinction_method none
_refine_ls_goodness_of_fit_ref 1.086
_refine_ls_hydrogen_treatment constr
_refine_ls_matrix_type full
_refine_ls_number_parameters 273
_refine_ls_number_reflns 3230
_refine_ls_number_restraints 1
_refine_ls_restrained_S_all 1.085
_refine_ls_R_factor_all 0.0507
_refine_ls_R_factor_gt 0.0501
_refine_ls_shift/su_max 0.000
_refine_ls_shift/su_mean 0.000
_refine_ls_structure_factor_coef Fsqd
_refine_ls_weighting_details 'w=1/[\s^2^(Fo^2^)+(0.0943P)^2^+0.4533P] where P=(Fo^2^+2Fc^2^)/3'
_refine_ls_weighting_scheme sigma
_refine_ls_wR_factor_gt 0.1305
_refine_ls_wR_factor_ref 0.1313
_reflns_number_gt 3173
_reflns_number_total 3230
_reflns_threshold_expression I>2\s(I)
_cod_data_source_file om1005897_si_003.cif
_cod_data_source_block compound_tri-3-2-Me
_cod_depositor_comments
;
The following automatic conversions were performed:

'_symmetry_cell_setting' value 'Monoclinic' changed to 'monoclinic'
according to /home/saulius/struct/CIF-dictionaries/cif_core.dic
dictionary named 'cif_core.dic' version 2.4.1 from 2010-06-29.

Automatic conversion script
Id: cif_fix_values 1715 2011-07-08 13:25:40Z adriana 

The following automatic conversions were performed:

'_exptl_crystal_density_meas' value 'none' was changed to '?' - the
value is perceived as not measured.

Automatic conversion script
Id: cif_fix_values 3008 2015-01-20 13:52:24Z robertas 
;
_cod_original_sg_symbol_H-M 'P 21'
_cod_database_code 4066718

loop_
_symmetry_equiv_pos_site_id
_symmetry_equiv_pos_as_xyz
1 x,y,z
2 -x,1/2+y,-z

loop_
_atom_site_aniso_label
_atom_site_aniso_U_11
_atom_site_aniso_U_22
_atom_site_aniso_U_33
_atom_site_aniso_U_23
_atom_site_aniso_U_13
_atom_site_aniso_U_12
Rh1 0.0146(2) 0.0095(3) 0.0203(2) -0.0002(2) 0.0049(2) -0.0004(2)
N1 0.019(3) 0.014(3) 0.022(2) -0.001(2) 0.004(2) -0.002(2)
N2 0.017(3) 0.017(3) 0.022(2) -0.001(2) 0.006(2) 0.004(2)
N3 0.026(3) 0.013(4) 0.030(3) 0.000(2) 0.008(2) 0.004(2)
N4 0.010(2) 0.021(4) 0.018(2) 0.003(2) 0.0025(19) -0.002(2)
N5 0.020(3) 0.011(3) 0.024(2) 0.003(2) 0.002(2) 0.001(2)
N6 0.024(3) 0.011(4) 0.034(3) 0.007(2) 0.013(3) -0.006(2)
C1 0.012(3) 0.024(4) 0.018(3) 0.001(3) 0.002(3) 0.003(3)
C2 0.027(3) 0.005(4) 0.027(3) 0.004(2) 0.008(3) 0.004(3)
C3 0.018(3) 0.024(5) 0.027(3) -0.002(3) 0.001(3) 0.001(3)
C4 0.016(4) 0.024(5) 0.028(4) -0.002(3) -0.001(3) 0.002(3)
C5 0.035(4) 0.006(4) 0.037(4) -0.005(3) 0.014(3) 0.007(3)
C6 0.026(4) 0.009(4) 0.026(3) 0.000(3) 0.009(3) 0.003(3)
C7 0.036(4) 0.014(4) 0.026(3) -0.008(3) -0.003(3) -0.005(3)
C8 0.024(3) 0.017(4) 0.032(3) 0.005(3) 0.007(3) -0.005(3)
C9 0.017(3) 0.011(4) 0.016(3) 0.004(3) 0.004(3) 0.000(3)
C10 0.025(4) 0.017(4) 0.028(3) 0.001(3) 0.012(3) 0.004(3)
C11 0.013(3) 0.017(4) 0.020(3) -0.003(3) 0.000(3) 0.006(3)
C12 0.022(3) 0.011(4) 0.036(4) 0.001(3) -0.001(3) -0.003(3)
C13 0.022(3) 0.015(4) 0.026(3) -0.006(3) 0.004(3) -0.001(3)
C14 0.019(4) 0.016(4) 0.020(3) -0.001(3) 0.004(3) -0.002(3)
C15 0.015(3) 0.020(4) 0.028(3) 0.001(3) 0.007(2) -0.001(3)
C16 0.022(3) 0.021(4) 0.024(3) 0.000(3) 0.001(3) 0.002(3)
P1 0.0208(7) 0.0122(12) 0.0247(7) 0.0003(6) 0.0036(6) 0.0006(7)
F1 0.027(2) 0.028(3) 0.0315(19) 0.0013(18) 0.0055(17) -0.0098(18)
F2 0.027(2) 0.032(3) 0.038(2) -0.0124(19) 0.0080(18) -0.0053(19)
F3 0.025(2) 0.023(3) 0.054(3) 0.001(2) -0.0027(18) 0.0052(18)
F4 0.032(2) 0.032(3) 0.045(2) 0.008(2) 0.008(2) 0.010(2)
F5 0.030(2) 0.037(3) 0.041(2) 0.0065(19) 0.0139(19) -0.007(2)
F6 0.052(3) 0.027(3) 0.027(2) -0.0063(17) 0.008(2) -0.007(2)

loop_
_atom_site_label
_atom_site_type_symbol
_atom_site_thermal_displace_type
_atom_site_fract_x
_atom_site_fract_y
_atom_site_fract_z
_atom_site_occupancy
_atom_site_U_iso_or_equiv
_atom_site_calc_flag
_atom_site_refinement_flags
Rh1 Rh Uani 0.33221(4) 0.31627(5) 0.30649(4) 1.000 0.0146(1) . .
N1 N Uani 0.4171(7) 0.1237(4) 0.1683(6) 1.000 0.0182(16) . .
N2 N Uani 0.6314(7) 0.1950(4) 0.2711(6) 1.000 0.0184(16) . .
N3 N Uani 0.6900(8) 0.1106(5) 0.2218(7) 1.000 0.0226(19) . .
N4 N Uani 0.1297(6) 0.1476(4) 0.3442(6) 1.000 0.0163(16) . .
N5 N Uani 0.2021(7) 0.1920(4) 0.5723(6) 1.000 0.0184(16) . .
N6 N Uani 0.1139(7) 0.1099(4) 0.5871(7) 1.000 0.0223(19) . .
C1 C Uani 0.4693(8) 0.4226(6) 0.1831(7) 1.000 0.0180(19) . .
C2 C Uani 0.3397(8) 0.3874(5) 0.0854(7) 1.000 0.0193(19) . .
C3 C Uani 0.1697(8) 0.4326(6) 0.0459(8) 1.000 0.023(2) . .
C4 C Uani 0.1012(10) 0.4787(6) 0.1832(8) 1.000 0.023(3) . .
C5 C Uani 0.1438(10) 0.4270(6) 0.3335(9) 1.000 0.025(2) . .
C6 C Uani 0.2771(9) 0.4407(5) 0.4400(8) 1.000 0.020(2) . .
C7 C Uani 0.4167(9) 0.5104(6) 0.4289(7) 1.000 0.026(2) . .
C8 C Uani 0.4720(8) 0.5158(5) 0.2641(8) 1.000 0.0240(19) . .
C9 C Uani 0.4693(9) 0.2060(5) 0.2402(7) 1.000 0.0145(19) . .
C10 C Uani 0.5549(9) 0.0703(6) 0.1605(8) 1.000 0.023(2) . .
C11 C Uani 0.2142(8) 0.2171(6) 0.4265(8) 1.000 0.0168(19) . .
C12 C Uani 0.0731(9) 0.0852(6) 0.4436(8) 1.000 0.023(2) . .
C13 C Uani 0.2509(8) 0.0916(5) 0.1084(8) 1.000 0.0209(19) . .
C14 C Uani 0.1122(10) 0.1442(5) 0.1735(8) 1.000 0.018(2) . .
C15 C Uani 0.7529(8) 0.2606(5) 0.3459(7) 1.000 0.0207(19) . .
C16 C Uani 0.2651(8) 0.2422(5) 0.7135(7) 1.000 0.0225(19) . .
P1 P Uani 0.74199(19) 0.29964(12) 0.82947(17) 1.000 0.0192(5) . .
F1 F Uani 0.6195(5) 0.2432(3) 0.9264(4) 1.000 0.0287(14) . .
F2 F Uani 0.7933(5) 0.3655(3) 0.9776(5) 1.000 0.0320(14) . .
F3 F Uani 0.5967(5) 0.3721(3) 0.7731(5) 1.000 0.0345(16) . .
F4 F Uani 0.8893(6) 0.2299(4) 0.8876(5) 1.000 0.0361(14) . .
F5 F Uani 0.8667(5) 0.3573(4) 0.7324(5) 1.000 0.0353(14) . .
F6 F Uani 0.6875(6) 0.2353(4) 0.6839(4) 1.000 0.0351(16) . .
H11 H Uiso 0.56600 0.38480 0.20130 1.000 0.0220 calc R
H21 H Uiso 0.35730 0.32890 0.03720 1.000 0.0230 calc R
H31 H Uiso 0.17770 0.48050 -0.03600 1.000 0.0280 calc R
H32 H Uiso 0.09050 0.38390 0.00250 1.000 0.0280 calc R
H41 H Uiso 0.14530 0.54350 0.19500 1.000 0.0270 calc R
H42 H Uiso -0.02100 0.48300 0.16130 1.000 0.0270 calc R
H51 H Uiso 0.06870 0.37910 0.35640 1.000 0.0300 calc R
H61 H Uiso 0.28390 0.40290 0.53100 1.000 0.0240 calc R
H71 H Uiso 0.51290 0.49210 0.50350 1.000 0.0310 calc R
H72 H Uiso 0.37970 0.57340 0.45910 1.000 0.0310 calc R
H81 H Uiso 0.39790 0.55980 0.20040 1.000 0.0290 calc R
H82 H Uiso 0.58590 0.54170 0.27160 1.000 0.0290 calc R
H101 H Uiso 0.55250 0.00970 0.11470 1.000 0.0270 calc R
H121 H Uiso 0.01140 0.03040 0.41240 1.000 0.0280 calc R
H131 H Uiso 0.24110 0.02410 0.13280 1.000 0.0250 calc R
H132 H Uiso 0.23710 0.09820 -0.00630 1.000 0.0250 calc R
H141 H Uiso 0.10870 0.20910 0.13260 1.000 0.0220 calc R
H142 H Uiso 0.00530 0.11370 0.13620 1.000 0.0220 calc R
H151 H Uiso 0.83080 0.22690 0.42110 1.000 0.0310 calc R
H152 H Uiso 0.69590 0.30920 0.39990 1.000 0.0310 calc R
H153 H Uiso 0.81390 0.28990 0.26690 1.000 0.0310 calc R
H161 H Uiso 0.32270 0.19810 0.78810 1.000 0.0340 calc R
H162 H Uiso 0.17230 0.27110 0.75950 1.000 0.0340 calc R
H163 H Uiso 0.34250 0.29110 0.68800 1.000 0.0340 calc R

loop_
_atom_type_symbol
_atom_type_description
_atom_type_scat_dispersion_real
_atom_type_scat_dispersion_imag
_atom_type_scat_source
Rh Rh -1.1178 0.9187 'International Tables Vol C Tables 4.2.6.8 and 6.1.1.4'
P P 0.1023 0.0942 'International Tables Vol C Tables 4.2.6.8 and 6.1.1.4'
N N 0.0061 0.0033 'International Tables Vol C Tables 4.2.6.8 and 6.1.1.4'
F F 0.0171 0.0103 'International Tables Vol C Tables 4.2.6.8 and 6.1.1.4'
H H 0.0000 0.0000 'International Tables Vol C Tables 4.2.6.8 and 6.1.1.4'
C C 0.0033 0.0016 'International Tables Vol C Tables 4.2.6.8 and 6.1.1.4'

loop_
_geom_angle_atom_site_label_1
_geom_angle_atom_site_label_2
_geom_angle_atom_site_label_3
_geom_angle
_geom_angle_publ_flag
C1 Rh1 C2 36.3(2) yes
C1 Rh1 C5 87.4(3) yes
C1 Rh1 C6 81.0(3) yes
C1 Rh1 C9 94.1(3) yes
C1 Rh1 C11 177.7(3) yes
C2 Rh1 C5 81.3(3) yes
C2 Rh1 C6 96.6(3) yes
C2 Rh1 C9 92.4(3) yes
C2 Rh1 C11 145.9(3) yes
C5 Rh1 C6 35.7(3) yes
C5 Rh1 C9 167.3(3) yes
C5 Rh1 C11 94.0(3) yes
C6 Rh1 C9 157.0(3) yes
C6 Rh1 C11 99.0(3) yes
C9 Rh1 C11 85.0(3) yes
F3 P1 F6 90.1(3) yes
F4 P1 F5 89.4(3) yes
F4 P1 F6 91.3(3) yes
F5 P1 F6 90.9(3) yes
F1 P1 F2 89.8(2) yes
F1 P1 F3 90.3(2) yes
F1 P1 F4 90.5(2) yes
F1 P1 F5 179.6(3) yes
F1 P1 F6 89.5(2) yes
F2 P1 F3 89.0(2) yes
F2 P1 F4 89.7(2) yes
F2 P1 F5 89.8(2) yes
F2 P1 F6 178.8(3) yes
F3 P1 F4 178.5(3) yes
F3 P1 F5 89.8(2) yes
C9 N1 C10 106.7(6) yes
C9 N1 C13 130.8(6) yes
C10 N1 C13 122.5(6) yes
N3 N2 C9 114.3(6) yes
N3 N2 C15 117.3(5) yes
C9 N2 C15 128.5(6) yes
N2 N3 C10 102.0(6) yes
C12 N4 C14 128.1(6) yes
C11 N4 C12 109.5(6) yes
C11 N4 C14 122.5(6) yes
N6 N5 C11 114.2(6) yes
N6 N5 C16 118.2(5) yes
C11 N5 C16 127.5(6) yes
N5 N6 C12 102.7(6) yes
C2 C1 C8 125.7(6) no
Rh1 C1 C2 69.9(4) yes
Rh1 C1 C8 111.2(4) yes
C1 C2 C3 126.6(7) no
Rh1 C2 C1 73.9(4) yes
Rh1 C2 C3 106.3(4) yes
C2 C3 C4 114.2(6) no
C3 C4 C5 113.4(7) no
Rh1 C5 C4 110.5(5) yes
Rh1 C5 C6 70.6(5) yes
C4 C5 C6 127.4(7) no
Rh1 C6 C5 73.7(5) yes
Rh1 C6 C7 107.4(5) yes
C5 C6 C7 126.6(7) no
C6 C7 C8 112.8(6) no
C1 C8 C7 113.4(6) no
Rh1 C9 N1 129.4(5) yes
Rh1 C9 N2 126.5(5) yes
N1 C9 N2 103.9(6) yes
N1 C10 N3 113.2(7) yes
Rh1 C11 N4 118.2(5) yes
N4 C11 N5 102.4(6) yes
Rh1 C11 N5 139.1(6) yes
N4 C12 N6 111.2(7) yes
N1 C13 C14 114.1(6) yes
N4 C14 C13 113.5(6) yes
C2 C1 H11 117.00 no
Rh1 C1 H11 89.00 no
C8 C1 H11 117.00 no
Rh1 C2 H21 90.00 no
C1 C2 H21 117.00 no
C3 C2 H21 117.00 no
H31 C3 H32 108.00 no
C4 C3 H32 109.00 no
C2 C3 H31 109.00 no
C2 C3 H32 109.00 no
C4 C3 H31 109.00 no
C3 C4 H41 109.00 no
C3 C4 H42 109.00 no
C5 C4 H41 109.00 no
C5 C4 H42 109.00 no
H41 C4 H42 108.00 no
Rh1 C5 H51 89.00 no
C4 C5 H51 116.00 no
C6 C5 H51 116.00 no
Rh1 C6 H61 89.00 no
C5 C6 H61 117.00 no
C7 C6 H61 117.00 no
C6 C7 H71 109.00 no
C6 C7 H72 109.00 no
C8 C7 H71 109.00 no
C8 C7 H72 109.00 no
H71 C7 H72 108.00 no
C7 C8 H81 109.00 no
C1 C8 H81 109.00 no
C1 C8 H82 109.00 no
C7 C8 H82 109.00 no
H81 C8 H82 108.00 no
N3 C10 H101 123.00 no
N1 C10 H101 123.00 no
N4 C12 H121 124.00 no
N6 C12 H121 124.00 no
H131 C13 H132 108.00 no
N1 C13 H131 109.00 no
N1 C13 H132 109.00 no
C14 C13 H131 109.00 no
C14 C13 H132 109.00 no
N4 C14 H142 109.00 no
N4 C14 H141 109.00 no
C13 C14 H141 109.00 no
C13 C14 H142 109.00 no
H141 C14 H142 108.00 no
N2 C15 H151 110.00 no
N2 C15 H152 109.00 no
N2 C15 H153 109.00 no
H151 C15 H152 109.00 no
H151 C15 H153 109.00 no
H152 C15 H153 109.00 no
N5 C16 H161 109.00 no
N5 C16 H162 109.00 no
N5 C16 H163 109.00 no
H161 C16 H162 109.00 no
H161 C16 H163 110.00 no
H162 C16 H163 109.00 no

loop_
_geom_bond_atom_site_label_1
_geom_bond_atom_site_label_2
_geom_bond_distance
_geom_bond_publ_flag
Rh1 C1 2.221(7) yes
Rh1 C2 2.171(6) yes
Rh1 C5 2.226(8) yes
Rh1 C6 2.189(7) yes
Rh1 C9 2.043(7) yes
Rh1 C11 2.052(8) yes
P1 F3 1.600(4) yes
P1 F1 1.588(4) yes
P1 F2 1.604(5) yes
P1 F6 1.579(5) yes
P1 F4 1.591(5) yes
P1 F5 1.610(5) yes
N1 C9 1.371(9) yes
N1 C13 1.462(9) yes
N1 C10 1.360(10) yes
N2 N3 1.378(9) yes
N2 C15 1.456(9) yes
N2 C9 1.321(9) yes
N3 C10 1.296(10) yes
N4 C12 1.352(9) yes
N4 C11 1.359(9) yes
N4 C14 1.468(9) yes
N5 C11 1.325(9) yes
N5 N6 1.384(8) yes
N5 C16 1.457(8) yes
N6 C12 1.297(9) yes
C1 C8 1.500(11) no
C1 C2 1.367(9) no
C2 C3 1.525(10) no
C3 C4 1.516(10) no
C4 C5 1.500(11) no
C5 C6 1.353(11) no
C6 C7 1.517(11) no
C7 C8 1.543(9) no
C13 C14 1.512(10) no
C1 H11 0.9500 no
C2 H21 0.9500 no
C3 H31 0.9900 no
C3 H32 0.9900 no
C4 H41 0.9900 no
C4 H42 0.9900 no
C5 H51 0.9500 no
C6 H61 0.9500 no
C7 H71 0.9900 no
C7 H72 0.9900 no
C8 H81 0.9900 no
C8 H82 0.9900 no
C10 H101 0.9500 no
C12 H121 0.9500 no
C13 H131 0.9900 no
C13 H132 0.9900 no
C14 H141 0.9900 no
C14 H142 0.9900 no
C15 H152 0.9800 no
C15 H151 0.9800 no
C15 H153 0.9800 no
C16 H163 0.9800 no
C16 H161 0.9800 no
C16 H162 0.9800 no
